data_4506272
loop_
_publ_author_name
'Zhang, Xin'
'Huang, Yuan-Yuan'
'Zhang, Ming-Jian'
'Zhang, Jian'
'Yao, Yuan-Gen'

_publ_section_title
;
 A Series of Ca(II) or Ba(II) Inorganic--Organic Hybrid Frameworks Based
 on Aromatic Polycarboxylate Ligands with the Inorganic M--O--M (M = Ca,
 Ba) Connectivity from 1D to 3D
;
_journal_issue 6
_journal_name_full 'Crystal Growth &amp; Design'
_journal_page_first 3231
_journal_paper_doi 10.1021/cg3003756
_journal_volume 12
_journal_year 2012
_chemical_formula_moiety C32H20Ba5N2O24
_chemical_formula_sum 'C32 H20 Ba5 N2 O24'
_chemical_formula_weight 1503.15
_chemical_name_systematic
; 
 ? 
;
_space_group_IT_number 2
_symmetry_cell_setting triclinic
_symmetry_space_group_name_Hall '-P 1'
_symmetry_space_group_name_H-M 'P -1'
_atom_sites_solution_hydrogens geom
_atom_sites_solution_primary direct
_atom_sites_solution_secondary difmap
_audit_creation_method SHELXL-97
_cell_angle_alpha 90.890(6)
_cell_angle_beta 90.587(5)
_cell_angle_gamma 103.798(5)
_cell_formula_units_Z 1
_cell_length_a 7.3226(3)
_cell_length_b 10.6546(7)
_cell_length_c 13.0172(10)
_cell_measurement_reflns_used 2974
_cell_measurement_temperature 293(2)
_cell_measurement_theta_max 29.1033
_cell_measurement_theta_min 2.4872
_cell_volume 986.07(11)
_computing_cell_refinement 'Bruker FRAMBO'
_computing_data_collection 'Bruker FRAMBO'
_computing_data_reduction 'Bruker SAINT'
_computing_molecular_graphics 'Bruker SHELXTL'
_computing_publication_material 'Bruker SHELXTL'
_computing_structure_refinement 'SHELXL-97 (Sheldrick, 1997)'
_computing_structure_solution 'SHELXS-97 (Sheldrick, 1990)'
_diffrn_ambient_temperature 293(2)
_diffrn_measured_fraction_theta_full 0.999
_diffrn_measured_fraction_theta_max 0.999
_diffrn_measurement_device_type 'multiwire proportional'
_diffrn_measurement_method 'phi and omega scans'
_diffrn_radiation_monochromator graphite
_diffrn_radiation_source 'fine-focus sealed tube'
_diffrn_radiation_type MoK\a
_diffrn_radiation_wavelength 0.71073
_diffrn_reflns_av_R_equivalents 0.0329
_diffrn_reflns_av_sigmaI/netI 0.0629
_diffrn_reflns_limit_h_max 8
_diffrn_reflns_limit_h_min -8
_diffrn_reflns_limit_k_max 12
_diffrn_reflns_limit_k_min -12
_diffrn_reflns_limit_l_max 14
_diffrn_reflns_limit_l_min -15
_diffrn_reflns_number 6097
_diffrn_reflns_theta_full 25.00
_diffrn_reflns_theta_max 25.00
_diffrn_reflns_theta_min 2.49
_diffrn_standards_decay_% none
_diffrn_standards_interval_count 0
_diffrn_standards_interval_time none
_diffrn_standards_number none
_exptl_absorpt_coefficient_mu 5.015
_exptl_absorpt_correction_T_max 1.00000
_exptl_absorpt_correction_T_min 0.20764
_exptl_absorpt_correction_type multi-scan
_exptl_absorpt_process_details crystalclear
_exptl_crystal_colour colorless
_exptl_crystal_density_diffrn 2.531
_exptl_crystal_density_method 'not measured'
_exptl_crystal_description plate
_exptl_crystal_F_000 698
_exptl_crystal_size_max 0.200
_exptl_crystal_size_mid 0.006
_exptl_crystal_size_min 0.003
_refine_diff_density_max 1.759
_refine_diff_density_min -1.456
_refine_diff_density_rms 0.233
_refine_ls_extinction_method none
_refine_ls_goodness_of_fit_ref 1.086
_refine_ls_hydrogen_treatment constr
_refine_ls_matrix_type full
_refine_ls_number_parameters 286
_refine_ls_number_reflns 3477
_refine_ls_number_restraints 3
_refine_ls_restrained_S_all 1.113
_refine_ls_R_factor_all 0.0463
_refine_ls_R_factor_gt 0.0393
_refine_ls_shift/su_max 0.001
_refine_ls_shift/su_mean 0.000
_refine_ls_structure_factor_coef Fsqd
_refine_ls_weighting_details 'calc w=1/[\s^2^(Fo^2^)+(0.0487P)^2^+1.5108P] where P=(Fo^2^+2Fc^2^)/3'
_refine_ls_weighting_scheme calc
_refine_ls_wR_factor_gt 0.0954
_refine_ls_wR_factor_ref 0.1095
_reflns_number_gt 3012
_reflns_number_total 3479
_reflns_threshold_expression >2sigma(I)
_cod_data_source_file cg3003756_si_001.cif
_cod_data_source_block Compound-3
_cod_depositor_comments
;
The following automatic conversions were performed:

'_symmetry_cell_setting' value 'Triclinic' changed to 'triclinic'
according to /home/saulius/struct/CIF-dictionaries/cif_core.dic
dictionary named 'cif_core.dic' version 2.4.1 from 2010-06-29.

Automatic conversion script
Id: cif_fix_values 1891 2012-01-12 08:04:46Z andrius 
;
_cod_original_sg_symbol_H-M P-1
_cod_original_formula_sum C32H20Ba5N2O24
_cod_database_code 4506272

loop_
_symmetry_equiv_pos_as_xyz
'x, y, z'
'-x, -y, -z'

loop_
_atom_site_label
_atom_site_type_symbol
_atom_site_fract_x
_atom_site_fract_y
_atom_site_fract_z
_atom_site_U_iso_or_equiv
_atom_site_adp_type
_atom_site_occupancy
_atom_site_symmetry_multiplicity
_atom_site_calc_flag
_atom_site_refinement_flags
Ba1 Ba 0.0000 0.0000 1.0000 0.01472(19) Uani 1 2 d S
Ba2 Ba -0.12187(6) -0.37706(4) 0.87733(4) 0.01666(16) Uani 1 1 d .
Ba3 Ba -0.43263(6) 0.20913(4) 0.94016(4) 0.01604(16) Uani 1 1 d .
C1 C -0.3316(11) 0.4543(7) 1.1095(7) 0.0184(18) Uani 1 1 d .
C2 C -0.2798(11) 0.5275(8) 1.2095(7) 0.0185(18) Uani 1 1 d .
C3 C -0.3488(12) 0.4656(9) 1.2991(7) 0.027(2) Uani 1 1 d .
H3A H -0.4325 0.3848 1.2954 0.033 Uiso 1 1 calc R
C4 C -0.2931(13) 0.5241(10) 1.3946(8) 0.035(2) Uani 1 1 d .
H4A H -0.3373 0.4813 1.4544 0.042 Uiso 1 1 calc R
C5 C -0.1705(13) 0.6473(10) 1.4008(8) 0.034(2) Uani 1 1 d .
H5A H -0.1351 0.6870 1.4645 0.041 Uiso 1 1 calc R
C6 C -0.1032(12) 0.7088(9) 1.3118(7) 0.028(2) Uani 1 1 d .
H6A H -0.0213 0.7902 1.3155 0.034 Uiso 1 1 calc R
C7 C -0.1566(10) 0.6503(8) 1.2167(7) 0.0181(18) Uani 1 1 d .
C8 C -0.0954(10) 0.7296(7) 1.1224(6) 0.0158(18) Uani 1 1 d .
C9 C -0.3263(11) -0.1013(7) 0.8265(7) 0.0180(18) Uani 1 1 d .
C10 C -0.4423(11) -0.1163(7) 0.7310(7) 0.0193(19) Uani 1 1 d .
C11 C -0.3692(12) -0.1440(8) 0.6375(7) 0.027(2) Uani 1 1 d .
H11A H -0.2463 -0.1536 0.6354 0.032 Uiso 1 1 calc R
C12 C -0.4747(13) -0.1577(9) 0.5472(8) 0.033(2) Uani 1 1 d .
H12A H -0.4228 -0.1741 0.4850 0.039 Uiso 1 1 calc R
C13 C -0.6560(13) -0.1466(9) 0.5515(7) 0.031(2) Uani 1 1 d .
H13A H -0.7285 -0.1576 0.4915 0.037 Uiso 1 1 calc R
C14 C -0.7341(11) -0.1199(8) 0.6416(8) 0.028(2) Uani 1 1 d .
H14A H -0.8576 -0.1115 0.6423 0.034 Uiso 1 1 calc R
C15 C -0.6291(10) -0.1053(7) 0.7321(7) 0.0154(17) Uani 1 1 d .
C16 C -0.7227(10) -0.0811(7) 0.8290(7) 0.0157(17) Uani 1 1 d .
O1 O -0.1980(7) 0.4569(5) 1.0461(5) 0.0204(13) Uani 1 1 d .
O1W O -0.0655(10) -0.3807(7) 0.6700(6) 0.0463(19) Uani 1 1 d D
H1WA H -0.0242 -0.3059 0.6369 0.056 Uiso 1 1 d RD
H1WB H -0.0869 -0.4564 0.6350 0.056 Uiso 1 1 d RD
O2 O -0.4932(7) 0.3880(5) 1.0965(5) 0.0252(15) Uani 1 1 d .
O3 O -0.2151(7) 0.7307(5) 1.0535(4) 0.0185(13) Uani 1 1 d .
O4 O 0.0733(7) 0.7896(6) 1.1184(5) 0.0293(15) Uani 1 1 d .
O5 O -0.1776(7) -0.1427(5) 0.8257(5) 0.0205(13) Uani 1 1 d .
O6 O -0.3768(7) -0.0473(5) 0.9053(4) 0.0173(13) Uani 1 1 d .
O7 O -0.7314(7) 0.0340(5) 0.8490(5) 0.0225(14) Uani 1 1 d .
O8 O -0.7942(7) -0.1750(5) 0.8873(5) 0.0221(13) Uani 1 1 d .
O9 O -0.3113(8) -0.6026(5) 0.7944(5) 0.0286(15) Uani 1 1 d .
O10 O -0.2893(11) -0.6190(7) 0.6276(6) 0.051(2) Uani 1 1 d .
O11 O -0.4209(14) -0.7845(9) 0.7165(8) 0.080(3) Uani 1 1 d .
N1 N -0.3420(11) -0.6661(8) 0.7127(8) 0.041(2) Uani 1 1 d .

loop_
_atom_site_aniso_label
_atom_site_aniso_U_11
_atom_site_aniso_U_22
_atom_site_aniso_U_33
_atom_site_aniso_U_23
_atom_site_aniso_U_13
_atom_site_aniso_U_12
Ba1 0.0065(3) 0.0153(4) 0.0216(4) -0.0009(3) -0.0003(3) 0.0011(2)
Ba2 0.0110(2) 0.0169(3) 0.0217(3) -0.0004(2) 0.0006(2) 0.00276(19)
Ba3 0.0077(2) 0.0162(3) 0.0232(3) 0.0011(2) 0.0006(2) 0.00089(18)
C1 0.019(4) 0.015(4) 0.022(5) 0.002(3) 0.006(4) 0.005(3)
C2 0.017(4) 0.023(4) 0.019(5) 0.005(4) 0.003(4) 0.011(3)
C3 0.028(5) 0.028(5) 0.024(6) 0.005(4) -0.001(4) 0.002(4)
C4 0.038(5) 0.052(6) 0.017(6) 0.017(5) 0.010(5) 0.013(5)
C5 0.033(5) 0.047(6) 0.019(6) -0.001(4) -0.003(4) 0.002(4)
C6 0.026(5) 0.026(5) 0.028(6) -0.003(4) 0.001(4) -0.002(4)
C7 0.009(4) 0.026(5) 0.019(5) 0.002(4) -0.002(3) 0.004(3)
C8 0.014(4) 0.019(4) 0.014(5) -0.005(3) 0.005(3) 0.005(3)
C9 0.018(4) 0.013(4) 0.023(5) 0.003(3) -0.001(4) 0.004(3)
C10 0.017(4) 0.016(4) 0.025(5) -0.001(4) 0.002(4) 0.004(3)
C11 0.021(4) 0.031(5) 0.029(6) -0.008(4) 0.002(4) 0.007(4)
C12 0.037(5) 0.041(6) 0.018(6) -0.007(4) -0.001(4) 0.007(4)
C13 0.035(5) 0.041(6) 0.015(5) 0.000(4) -0.011(4) 0.005(4)
C14 0.011(4) 0.033(5) 0.040(7) -0.006(4) -0.007(4) 0.005(4)
C15 0.014(4) 0.010(4) 0.020(5) -0.001(3) -0.005(3) -0.001(3)
C16 0.008(3) 0.016(4) 0.021(5) -0.002(3) -0.007(3) -0.001(3)
O1 0.014(3) 0.021(3) 0.027(4) 0.001(3) 0.009(3) 0.005(2)
O1W 0.060(5) 0.040(4) 0.038(5) 0.005(3) 0.007(4) 0.009(3)
O2 0.009(3) 0.026(3) 0.039(4) -0.010(3) -0.002(3) 0.001(2)
O3 0.015(3) 0.021(3) 0.019(4) -0.002(2) -0.009(3) 0.005(2)
O4 0.009(3) 0.037(4) 0.042(5) 0.015(3) 0.003(3) 0.003(3)
O5 0.012(3) 0.030(3) 0.022(4) 0.000(3) -0.007(2) 0.013(2)
O6 0.010(3) 0.016(3) 0.024(4) -0.004(2) -0.005(2) 0.001(2)
O7 0.015(3) 0.022(3) 0.030(4) -0.005(3) 0.008(3) 0.004(2)
O8 0.009(3) 0.032(3) 0.024(4) 0.006(3) -0.002(2) 0.002(2)
O9 0.037(4) 0.020(3) 0.025(4) -0.008(3) -0.004(3) 0.000(3)
O10 0.072(5) 0.045(5) 0.028(5) 0.008(4) 0.002(4) -0.005(4)
O11 0.094(7) 0.059(6) 0.069(7) 0.007(5) 0.001(6) -0.018(5)
N1 0.027(4) 0.035(5) 0.056(7) 0.009(5) -0.001(4) -0.001(4)

loop_
_atom_type_symbol
_atom_type_description
_atom_type_scat_dispersion_real
_atom_type_scat_dispersion_imag
_atom_type_scat_source
C C 0.0033 0.0016 'International Tables Vol C Tables 4.2.6.8 and 6.1.1.4'
H H 0.0000 0.0000 'International Tables Vol C Tables 4.2.6.8 and 6.1.1.4'
O O 0.0106 0.0060 'International Tables Vol C Tables 4.2.6.8 and 6.1.1.4'
Zn Zn 0.2839 1.4301 'International Tables Vol C Tables 4.2.6.8 and 6.1.1.4'
Ba Ba -0.3244 2.2819 'International Tables Vol C Tables 4.2.6.8 and 6.1.1.4'
N N 0.0061 0.0033 'International Tables Vol C Tables 4.2.6.8 and 6.1.1.4'

loop_
_geom_angle_atom_site_label_1
_geom_angle_atom_site_label_2
_geom_angle_atom_site_label_3
_geom_angle
_geom_angle_site_symmetry_1
_geom_angle_site_symmetry_3
O7 Ba1 O7 180.000(1) 2_457 1_655
O7 Ba1 O5 106.04(16) 2_457 .
O7 Ba1 O5 73.96(16) 1_655 .
O7 Ba1 O5 73.96(16) 2_457 2_557
O7 Ba1 O5 106.04(16) 1_655 2_557
O5 Ba1 O5 180.000(1) . 2_557
O7 Ba1 O4 103.62(16) 2_457 2_567
O7 Ba1 O4 76.38(16) 1_655 2_567
O5 Ba1 O4 80.89(17) . 2_567
O5 Ba1 O4 99.11(18) 2_557 2_567
O7 Ba1 O4 76.38(16) 2_457 1_545
O7 Ba1 O4 103.62(16) 1_655 1_545
O5 Ba1 O4 99.11(18) . 1_545
O5 Ba1 O4 80.89(17) 2_557 1_545
O4 Ba1 O4 180.000(1) 2_567 1_545
O7 Ba1 O6 70.19(17) 2_457 .
O7 Ba1 O6 109.81(17) 1_655 .
O5 Ba1 O6 45.24(14) . .
O5 Ba1 O6 134.76(14) 2_557 .
O4 Ba1 O6 64.60(15) 2_567 .
O4 Ba1 O6 115.40(15) 1_545 .
O7 Ba1 O6 109.81(17) 2_457 2_557
O7 Ba1 O6 70.19(17) 1_655 2_557
O5 Ba1 O6 134.76(14) . 2_557
O5 Ba1 O6 45.24(14) 2_557 2_557
O4 Ba1 O6 115.40(15) 2_567 2_557
O4 Ba1 O6 64.60(15) 1_545 2_557
O6 Ba1 O6 180.000(1) . 2_557
O7 Ba1 O3 60.09(15) 2_457 1_545
O7 Ba1 O3 119.91(15) 1_655 1_545
O5 Ba1 O3 67.64(16) . 1_545
O5 Ba1 O3 112.36(16) 2_557 1_545
O4 Ba1 O3 136.17(15) 2_567 1_545
O4 Ba1 O3 43.83(15) 1_545 1_545
O6 Ba1 O3 71.57(15) . 1_545
O6 Ba1 O3 108.43(14) 2_557 1_545
O7 Ba1 O3 119.91(15) 2_457 2_567
O7 Ba1 O3 60.09(15) 1_655 2_567
O5 Ba1 O3 112.36(16) . 2_567
O5 Ba1 O3 67.64(16) 2_557 2_567
O4 Ba1 O3 43.83(15) 2_567 2_567
O4 Ba1 O3 136.17(15) 1_545 2_567
O6 Ba1 O3 108.43(15) . 2_567
O6 Ba1 O3 71.57(15) 2_557 2_567
O3 Ba1 O3 180.000(1) 1_545 2_567
O7 Ba1 O8 44.95(15) 2_457 2_457
O7 Ba1 O8 135.05(16) 1_655 2_457
O5 Ba1 O8 118.38(14) . 2_457
O5 Ba1 O8 61.62(14) 2_557 2_457
O4 Ba1 O8 64.68(17) 2_567 2_457
O4 Ba1 O8 115.32(17) 1_545 2_457
O6 Ba1 O8 73.54(14) . 2_457
O6 Ba1 O8 106.46(14) 2_557 2_457
O3 Ba1 O8 103.94(14) 1_545 2_457
O3 Ba1 O8 76.06(14) 2_567 2_457
O7 Ba1 O8 135.05(16) 2_457 1_655
O7 Ba1 O8 44.95(15) 1_655 1_655
O5 Ba1 O8 61.62(14) . 1_655
O5 Ba1 O8 118.38(14) 2_557 1_655
O4 Ba1 O8 115.32(17) 2_567 1_655
O4 Ba1 O8 64.68(17) 1_545 1_655
O6 Ba1 O8 106.46(14) . 1_655
O6 Ba1 O8 73.54(14) 2_557 1_655
O3 Ba1 O8 76.06(14) 1_545 1_655
O3 Ba1 O8 103.94(14) 2_567 1_655
O8 Ba1 O8 180.0(2) 2_457 1_655
O9 Ba2 O3 125.02(17) . 1_545
O9 Ba2 O5 124.43(18) . .
O3 Ba2 O5 73.87(17) 1_545 .
O9 Ba2 O1W 69.8(2) . .
O3 Ba2 O1W 153.0(2) 1_545 .
O5 Ba2 O1W 79.18(19) . .
O9 Ba2 O8 149.36(17) . 1_655
O3 Ba2 O8 84.83(16) 1_545 1_655
O5 Ba2 O8 65.91(16) . 1_655
O1W Ba2 O8 86.09(19) . 1_655
O9 Ba2 O2 73.41(17) . 2_457
O3 Ba2 O2 63.67(16) 1_545 2_457
O5 Ba2 O2 72.79(16) . 2_457
O1W Ba2 O2 106.4(2) . 2_457
O8 Ba2 O2 133.61(15) 1_655 2_457
O9 Ba2 O1 76.00(18) . 1_545
O3 Ba2 O1 64.41(16) 1_545 1_545
O5 Ba2 O1 137.04(16) . 1_545
O1W Ba2 O1 141.33(19) . 1_545
O8 Ba2 O1 117.68(17) 1_655 1_545
O2 Ba2 O1 79.84(17) 2_457 1_545
O9 Ba2 O1 98.73(18) . 2_557
O3 Ba2 O1 98.21(16) 1_545 2_557
O5 Ba2 O1 132.69(15) . 2_557
O1W Ba2 O1 101.53(19) . 2_557
O8 Ba2 O1 66.95(16) 1_655 2_557
O2 Ba2 O1 145.77(18) 2_457 2_557
O1 Ba2 O1 65.97(17) 1_545 2_557
O9 Ba2 C8 129.95(19) . 1_545
O3 Ba2 C8 20.44(16) 1_545 1_545
O5 Ba2 C8 86.79(19) . 1_545
O1W Ba2 C8 160.2(2) . 1_545
O8 Ba2 C8 75.38(18) 1_655 1_545
O2 Ba2 C8 82.28(18) 2_457 1_545
O1 Ba2 C8 56.77(18) 1_545 1_545
O1 Ba2 C8 77.84(17) 2_557 1_545
O9 Ba2 Ba1 161.24(13) . .
O3 Ba2 Ba1 46.03(12) 1_545 .
O5 Ba2 Ba1 42.11(12) . .
O1W Ba2 Ba1 112.02(15) . .
O8 Ba2 Ba1 46.39(11) 1_655 .
O2 Ba2 Ba1 88.49(11) 2_457 .
O1 Ba2 Ba1 106.18(11) 1_545 .
O1 Ba2 Ba1 99.09(11) 2_557 .
C8 Ba2 Ba1 49.45(14) 1_545 .
O9 Ba2 Ba3 34.29(14) . 1_545
O3 Ba2 Ba3 97.11(12) 1_545 1_545
O5 Ba2 Ba3 142.47(11) . 1_545
O1W Ba2 Ba3 103.08(15) . 1_545
O8 Ba2 Ba3 150.98(12) 1_655 1_545
O2 Ba2 Ba3 70.68(12) 2_457 1_545
O1 Ba2 Ba3 41.79(12) 1_545 1_545
O1 Ba2 Ba3 84.16(11) 2_557 1_545
C8 Ba2 Ba3 96.56(14) 1_545 1_545
Ba1 Ba2 Ba3 143.140(14) . 1_545
O9 Ba2 Ba3 139.05(14) . 2_557
O3 Ba2 Ba3 72.80(11) 1_545 2_557
O5 Ba2 Ba3 94.85(11) . 2_557
O1W Ba2 Ba3 112.04(15) . 2_557
O8 Ba2 Ba3 35.44(12) 1_655 2_557
O2 Ba2 Ba3 136.45(12) 2_457 2_557
O1 Ba2 Ba3 82.68(11) 1_545 2_557
O1 Ba2 Ba3 40.35(11) 2_557 2_557
C8 Ba2 Ba3 54.96(12) 1_545 2_557
Ba1 Ba2 Ba3 58.859(9) . 2_557
Ba3 Ba2 Ba3 117.640(13) 1_545 2_557
O4 Ba3 O7 119.32(17) 2_567 .
O4 Ba3 O9 69.81(18) 2_567 1_565
O7 Ba3 O9 105.46(18) . 1_565
O4 Ba3 O3 160.45(18) 2_567 2_467
O7 Ba3 O3 62.93(15) . 2_467
O9 Ba3 O3 90.73(17) 1_565 2_467
O4 Ba3 O6 123.04(17) 2_567 2_457
O7 Ba3 O6 71.93(17) . 2_457
O9 Ba3 O6 166.78(16) 1_565 2_457
O3 Ba3 O6 76.49(16) 2_467 2_457
O4 Ba3 O8 68.91(18) 2_567 2_457
O7 Ba3 O8 128.83(17) . 2_457
O9 Ba3 O8 122.80(17) 1_565 2_457
O3 Ba3 O8 126.52(16) 2_467 2_457
O6 Ba3 O8 64.65(15) 2_457 2_457
O4 Ba3 O2 119.81(17) 2_567 .
O7 Ba3 O2 120.86(14) . .
O9 Ba3 O2 94.71(17) 1_565 .
O3 Ba3 O2 61.83(16) 2_467 .
O6 Ba3 O2 76.40(16) 2_457 .
O8 Ba3 O2 73.97(17) 2_457 .
O4 Ba3 O6 67.11(16) 2_567 .
O7 Ba3 O6 64.50(15) . .
O9 Ba3 O6 119.33(16) 1_565 .
O3 Ba3 O6 124.56(14) 2_467 .
O6 Ba3 O6 71.83(17) 2_457 .
O8 Ba3 O6 76.97(16) 2_457 .
O2 Ba3 O6 143.76(18) . .
O4 Ba3 O11 71.9(2) 2_567 1_565
O7 Ba3 O11 67.6(2) . 1_565
O9 Ba3 O11 44.2(2) 1_565 1_565
O3 Ba3 O11 93.1(2) 2_467 1_565
O6 Ba3 O11 138.4(2) 2_457 1_565
O8 Ba3 O11 140.3(2) 2_457 1_565
O2 Ba3 O11 133.7(2) . 1_565
O6 Ba3 O11 82.4(2) . 1_565
O4 Ba3 O1 77.37(16) 2_567 .
O7 Ba3 O1 161.03(14) . .
O9 Ba3 O1 70.34(17) 1_565 .
O3 Ba3 O1 98.28(14) 2_467 .
O6 Ba3 O1 107.73(15) 2_457 .
O8 Ba3 O1 63.38(16) 2_457 .
O2 Ba3 O1 43.58(14) . .
O6 Ba3 O1 134.12(14) . .
O11 Ba3 O1 113.6(2) 1_565 .
O4 Ba3 N1 68.5(2) 2_567 1_565
O7 Ba3 N1 87.1(2) . 1_565
O9 Ba3 N1 21.75(18) 1_565 1_565
O3 Ba3 N1 92.75(19) 2_467 1_565
O6 Ba3 N1 159.01(19) 2_457 1_565
O8 Ba3 N1 134.24(18) 2_457 1_565
O2 Ba3 N1 114.7(2) . 1_565
O6 Ba3 N1 101.07(19) . 1_565
O11 Ba3 N1 22.5(2) 1_565 1_565
O1 Ba3 N1 91.48(19) . 1_565
O4 Ba3 C1 98.59(19) 2_567 .
O7 Ba3 C1 142.05(17) . .
O9 Ba3 C1 84.97(19) 1_565 .
O3 Ba3 C1 80.90(17) 2_467 .
O6 Ba3 C1 89.60(17) 2_457 .
O8 Ba3 C1 64.31(19) 2_457 .
O2 Ba3 C1 21.34(16) . .
O6 Ba3 C1 141.25(19) . .
O11 Ba3 C1 129.0(2) 1_565 .
O1 Ba3 C1 22.63(16) . .
N1 Ba3 C1 106.7(2) 1_565 .
O2 C1 O1 123.9(8) . .
O2 C1 C2 119.2(7) . .
O1 C1 C2 116.7(7) . .
O2 C1 Ba3 58.1(4) . .
O1 C1 Ba3 67.7(4) . .
C2 C1 Ba3 160.2(6) . .
C3 C2 C7 119.0(8) . .
C3 C2 C1 117.5(8) . .
C7 C2 C1 123.3(8) . .
C2 C3 C4 120.2(9) . .
C2 C3 H3A 119.9 . .
C4 C3 H3A 119.9 . .
C3 C4 C5 120.3(9) . .
C3 C4 H4A 119.8 . .
C5 C4 H4A 119.8 . .
C6 C5 C4 119.3(9) . .
C6 C5 H5A 120.3 . .
C4 C5 H5A 120.3 . .
C5 C6 C7 120.6(9) . .
C5 C6 H6A 119.7 . .
C7 C6 H6A 119.7 . .
C6 C7 C2 120.5(8) . .
C6 C7 C8 117.6(7) . .
C2 C7 C8 121.5(8) . .
O3 C8 O4 124.2(8) . .
O3 C8 C7 118.4(7) . .
O4 C8 C7 117.4(8) . .
O3 C8 Ba1 68.5(4) . 1_565
O4 C8 Ba1 62.5(5) . 1_565
C7 C8 Ba1 152.4(5) . 1_565
O3 C8 Ba2 49.3(4) . 1_565
O4 C8 Ba2 95.0(5) . 1_565
C7 C8 Ba2 127.1(5) . 1_565
Ba1 C8 Ba2 78.72(19) 1_565 1_565
O5 C9 O6 122.3(8) . .
O5 C9 C10 118.0(7) . .
O6 C9 C10 119.7(7) . .
O5 C9 Ba1 60.0(4) . .
O6 C9 Ba1 64.6(4) . .
C10 C9 Ba1 163.6(5) . .
C11 C10 C15 117.9(8) . .
C11 C10 C9 120.7(7) . .
C15 C10 C9 121.4(7) . .
C12 C11 C10 121.7(8) . .
C12 C11 H11A 119.1 . .
C10 C11 H11A 119.1 . .
C13 C12 C11 118.6(8) . .
C13 C12 H12A 120.7 . .
C11 C12 H12A 120.7 . .
C12 C13 C14 121.7(9) . .
C12 C13 H13A 119.1 . .
C14 C13 H13A 119.1 . .
C13 C14 C15 120.0(8) . .
C13 C14 H14A 120.0 . .
C15 C14 H14A 120.0 . .
C14 C15 C10 120.1(8) . .
C14 C15 C16 117.9(7) . .
C10 C15 C16 122.0(7) . .
O7 C16 O8 122.4(7) . .
O7 C16 C15 117.5(7) . .
O8 C16 C15 120.1(7) . .
O7 C16 Ba1 55.7(4) . 1_455
O8 C16 Ba1 68.1(4) . 1_455
C15 C16 Ba1 165.0(5) . 1_455
C1 O1 Ba2 124.4(5) . 1_565
C1 O1 Ba2 116.4(5) . 2_557
Ba2 O1 Ba2 114.03(17) 1_565 2_557
C1 O1 Ba3 89.7(4) . .
Ba2 O1 Ba3 100.65(19) 1_565 .
Ba2 O1 Ba3 102.85(16) 2_557 .
Ba2 O1W H1WA 119.8 . .
Ba2 O1W H1WB 120.2 . .
H1WA O1W H1WB 120.0 . .
C1 O2 Ba2 145.2(5) . 2_457
C1 O2 Ba3 100.6(5) . .
Ba2 O2 Ba3 112.07(18) 2_457 .
C8 O3 Ba2 110.3(4) . 1_565
C8 O3 Ba3 131.4(5) . 2_467
Ba2 O3 Ba3 117.7(2) 1_565 2_467
C8 O3 Ba1 88.8(4) . 1_565
Ba2 O3 Ba1 93.69(17) 1_565 1_565
Ba3 O3 Ba1 95.23(15) 2_467 1_565
C8 O4 Ba3 148.1(5) . 2_567
C8 O4 Ba1 94.9(5) . 1_565
Ba3 O4 Ba1 101.26(18) 2_567 1_565
C9 O5 Ba2 130.3(5) . .
C9 O5 Ba1 97.2(5) . .
Ba2 O5 Ba1 97.90(18) . .
C9 O6 Ba3 117.6(5) . 2_457
C9 O6 Ba3 131.8(5) . .
Ba3 O6 Ba3 108.17(17) 2_457 .
C9 O6 Ba1 92.4(4) . .
Ba3 O6 Ba1 96.64(17) 2_457 .
Ba3 O6 Ba1 96.80(14) . .
C16 O7 Ba3 121.2(5) . .
C16 O7 Ba1 102.1(5) . 1_455
Ba3 O7 Ba1 102.53(19) . 1_455
C16 O8 Ba2 134.3(5) . 1_455
C16 O8 Ba3 115.8(5) . 2_457
Ba2 O8 Ba3 109.7(2) 1_455 2_457
C16 O8 Ba1 88.9(4) . 1_455
Ba2 O8 Ba1 91.39(14) 1_455 1_455
Ba3 O8 Ba1 95.29(17) 2_457 1_455
N1 O9 Ba2 143.4(6) . .
N1 O9 Ba3 102.2(5) . 1_545
Ba2 O9 Ba3 112.8(2) . 1_545
N1 O11 Ba3 95.0(7) . 1_545
O9 N1 O10 122.7(8) . .
O9 N1 O11 118.4(10) . .
O10 N1 O11 118.7(10) . .
O9 N1 Ba3 56.0(5) . 1_545
O10 N1 Ba3 173.8(7) . 1_545
O11 N1 Ba3 62.5(6) . 1_545

loop_
_geom_bond_atom_site_label_1
_geom_bond_atom_site_label_2
_geom_bond_distance
_geom_bond_site_symmetry_2
Ba1 O7 2.761(5) 2_457
Ba1 O7 2.761(5) 1_655
Ba1 O5 2.836(6) .
Ba1 O5 2.836(6) 2_557
Ba1 O4 2.890(6) 2_567
Ba1 O4 2.890(6) 1_545
Ba1 O6 2.938(5) .
Ba1 O6 2.938(5) 2_557
Ba1 O3 3.021(5) 1_545
Ba1 O3 3.021(5) 2_567
Ba1 O8 3.034(5) 2_457
Ba1 O8 3.034(5) 1_655
Ba2 O9 2.676(6) .
Ba2 O3 2.714(5) 1_545
Ba2 O5 2.718(6) .
Ba2 O1W 2.736(7) .
Ba2 O8 2.816(5) 1_655
Ba2 O2 2.818(5) 2_457
Ba2 O1 2.818(6) 1_545
Ba2 O1 2.852(6) 2_557
Ba2 C8 3.358(8) 1_545
Ba2 Ba3 4.5443(7) 1_545
Ba2 Ba3 4.6408(7) 2_557
Ba3 O4 2.744(5) 2_567
Ba3 O7 2.758(6) .
Ba3 O9 2.778(7) 1_565
Ba3 O3 2.804(5) 2_467
Ba3 O6 2.826(6) 2_457
Ba3 O8 2.859(6) 2_457
Ba3 O2 2.876(6) .
Ba3 O6 2.887(5) .
Ba3 O11 2.914(10) 1_565
Ba3 O1 3.082(6) .
Ba3 N1 3.273(10) 1_565
Ba3 C1 3.331(8) .
C1 O2 1.233(9) .
C1 O1 1.282(9) .
C1 C2 1.505(12) .
C2 C3 1.388(12) .
C2 C7 1.402(11) .
C3 C4 1.395(13) .
C3 H3A 0.9300 .
C4 C5 1.402(13) .
C4 H4A 0.9300 .
C5 C6 1.376(14) .
C5 H5A 0.9300 .
C6 C7 1.387(12) .
C6 H6A 0.9300 .
C7 C8 1.511(12) .
C8 O3 1.250(10) .
C8 O4 1.250(9) .
C8 Ba1 3.246(8) 1_565
C8 Ba2 3.358(8) 1_565
C9 O5 1.269(9) .
C9 O6 1.269(9) .
C9 C10 1.483(12) .
C10 C11 1.391(12) .
C10 C15 1.401(10) .
C11 C12 1.386(13) .
C11 H11A 0.9300 .
C12 C13 1.362(12) .
C12 H12A 0.9300 .
C13 C14 1.366(13) .
C13 H13A 0.9300 .
C14 C15 1.386(12) .
C14 H14A 0.9300 .
C15 C16 1.490(11) .
C16 O7 1.266(9) .
C16 O8 1.278(10) .
C16 Ba1 3.270(8) 1_455
O1 Ba2 2.818(6) 1_565
O1 Ba2 2.852(6) 2_557
O1W H1WA 0.9001 .
O1W H1WB 0.9000 .
O2 Ba2 2.818(5) 2_457
O3 Ba2 2.714(5) 1_565
O3 Ba3 2.804(5) 2_467
O3 Ba1 3.021(5) 1_565
O4 Ba3 2.744(5) 2_567
O4 Ba1 2.890(6) 1_565
O6 Ba3 2.826(6) 2_457
O7 Ba1 2.761(5) 1_455
O8 Ba2 2.816(5) 1_455
O8 Ba3 2.859(6) 2_457
O8 Ba1 3.034(5) 1_455
O9 N1 1.241(11) .
O9 Ba3 2.778(7) 1_545
O10 N1 1.250(11) .
O11 N1 1.258(11) .
O11 Ba3 2.914(10) 1_545
N1 Ba3 3.273(10) 1_545
